data_7128818
loop_
_publ_author_name
'Wang, Chunqin'
'Han, Songyan'
'Wang, Tianbao'
'Zheng, Xuesong'
'Zhou, Linsen'
'Liu, Yanhong'
'Zhang, Cheng'
'Gao, Ge'

_publ_section_title
;
 Red fluorescent zwitterionic naphthalenediimides with
 di/mono-benzimidazolium and a negatively-charged oxygen substituent.
;
_journal_issue 74
_journal_name_full 'Chemical communications (Cambridge, England)'
_journal_page_first 9422
_journal_page_last 9425
_journal_paper_doi 10.1039/d1cc03586j
_journal_volume 57
_journal_year 2021
_chemical_formula_moiety 'C33 H34 N4 O5'
_chemical_formula_sum 'C33 H34 N4 O5'
_chemical_formula_weight 566.64
_space_group_crystal_system monoclinic
_space_group_IT_number 14
_space_group_name_Hall '-P 2yn'
_space_group_name_H-M_alt 'P 1 21/n 1'
_atom_sites_solution_hydrogens geom
_atom_sites_solution_primary dual
_audit_creation_date 2021-06-02
_audit_creation_method
;
Olex2 1.3
(compiled 2020.11.12 svn.r5f609507 for OlexSys, GUI svn.r6272)
;
_audit_update_record
;
2021-06-21 deposited with the CCDC.	2021-08-16 downloaded from the CCDC.
;
_cell_angle_alpha 90
_cell_angle_beta 111.1040(10)
_cell_angle_gamma 90
_cell_formula_units_Z 4
_cell_length_a 15.0103(4)
_cell_length_b 12.9385(3)
_cell_length_c 15.5389(5)
_cell_measurement_reflns_used 7030
_cell_measurement_temperature 150.0
_cell_measurement_theta_max 27.440
_cell_measurement_theta_min 2.810
_cell_volume 2815.41(14)
_computing_cell_refinement 'SAINT V8.40B (?, 2016)'
_computing_data_reduction 'SAINT V8.40B (?, 2016)'
_computing_molecular_graphics 'Olex2 1.3 (Dolomanov et al., 2009)'
_computing_publication_material 'Olex2 1.3 (Dolomanov et al., 2009)'
_computing_structure_refinement 'SHELXL 2014/7 (Sheldrick, 2015)'
_computing_structure_solution 'SHELXT 2014/5 (Sheldrick, 2014)'
_diffrn_ambient_temperature 150.0
_diffrn_measured_fraction_theta_full 1.000
_diffrn_measured_fraction_theta_max 0.998
_diffrn_measurement_device_type 'Bruker APEX-II CCD'
_diffrn_measurement_method '\f and \w scans'
_diffrn_radiation_type MoK\a
_diffrn_radiation_wavelength 0.71073
_diffrn_reflns_av_R_equivalents 0.0999
_diffrn_reflns_av_unetI/netI 0.0584
_diffrn_reflns_Laue_measured_fraction_full 1.000
_diffrn_reflns_Laue_measured_fraction_max 0.998
_diffrn_reflns_limit_h_max 19
_diffrn_reflns_limit_h_min -19
_diffrn_reflns_limit_k_max 16
_diffrn_reflns_limit_k_min -16
_diffrn_reflns_limit_l_max 20
_diffrn_reflns_limit_l_min -20
_diffrn_reflns_number 43768
_diffrn_reflns_point_group_measured_fraction_full 1.000
_diffrn_reflns_point_group_measured_fraction_max 0.998
_diffrn_reflns_theta_full 25.242
_diffrn_reflns_theta_max 27.524
_diffrn_reflns_theta_min 2.110
_diffrn_source_current 1.4
_diffrn_source_power 0.07
_diffrn_source_voltage 50.0
_diffrn_standards_number 0
_exptl_absorpt_coefficient_mu 0.091
_exptl_absorpt_correction_T_max 0.7456
_exptl_absorpt_correction_T_min 0.6661
_exptl_absorpt_correction_type multi-scan
_exptl_absorpt_process_details
;
SADABS-2016/2 (Bruker,2016/2) was used for absorption correction.
wR2(int) was 0.0884 before and 0.0661 after correction.
The Ratio of minimum to maximum transmission is 0.8934.
The \l/2 correction factor is Not present.
;
_exptl_crystal_colour 'clear reddish red'
_exptl_crystal_colour_lustre clear
_exptl_crystal_colour_modifier reddish
_exptl_crystal_colour_primary red
_exptl_crystal_density_diffrn 1.337
_exptl_crystal_description block
_exptl_crystal_F_000 1200
_exptl_crystal_size_max 0.45
_exptl_crystal_size_mid 0.38
_exptl_crystal_size_min 0.35
_refine_diff_density_max 0.633
_refine_diff_density_min -0.337
_refine_diff_density_rms 0.051
_refine_ls_extinction_method none
_refine_ls_goodness_of_fit_ref 1.040
_refine_ls_hydrogen_treatment constr
_refine_ls_matrix_type full
_refine_ls_number_parameters 408
_refine_ls_number_reflns 6472
_refine_ls_number_restraints 26
_refine_ls_restrained_S_all 1.047
_refine_ls_R_factor_all 0.0911
_refine_ls_R_factor_gt 0.0512
_refine_ls_shift/su_max 0.001
_refine_ls_shift/su_mean 0.000
_refine_ls_structure_factor_coef Fsqd
_refine_ls_weighting_details 'w=1/[\s^2^(Fo^2^)+(0.0576P)^2^+0.9533P] where P=(Fo^2^+2Fc^2^)/3'
_refine_ls_weighting_scheme calc
_refine_ls_wR_factor_gt 0.1204
_refine_ls_wR_factor_ref 0.1383
_reflns_Friedel_coverage 0.000
_reflns_number_gt 4280
_reflns_number_total 6472
_reflns_threshold_expression 'I > 2\s(I)'
_cod_data_source_file d1cc03586j2.cif
_cod_data_source_block mo_wcq_2_150k_0m
_cod_depositor_comments 'Adding full bibliography for 7128818.cif.'
_cod_database_code 7128818
_shelx_shelxl_version_number 2014/7
_shelx_space_group_comment
;
The symmetry employed for this shelxl refinement is uniquely defined
by the following loop, which should always be used as a source of
symmetry information in preference to the above space-group names.
They are only intended as comments.
;
_shelx_estimated_absorpt_t_max 0.969
_shelx_estimated_absorpt_t_min 0.960
_olex2_refinement_description
;
1. Fixed Uiso
 At 1.2 times of:
  All C(H) groups, All C(H,H) groups, All C(H,H,H,H) groups
 At 1.5 times of:
  All C(H,H,H) groups
2. Rigid bond restraints
 C1, C2
 with sigma for 1-2 distances of 0.005 and sigma for 1-3 distances of 0.005
 C015, C016
 with sigma for 1-2 distances of 0.005 and sigma for 1-3 distances of 0.005
3. Uiso/Uaniso restraints and constraints
C1 \\sim C2: within 2A with sigma of 0.005 and sigma for terminal atoms of 0.01
within 2A
C015 \\sim C016: within 2A with sigma of 0.005 and sigma for terminal atoms of
0.01 within 2A
Uanis(C015) \\sim Ueq: with sigma of 0.01 and sigma for terminal atoms of 0.02
Uanis(C2) \\sim Ueq: with sigma of 0.01 and sigma for terminal atoms of 0.02
Uanis(C015) = Uanis(C2)
4. Others
 Sof(H00L)=Sof(H00M)=Sof(C0)=Sof(H0A)=Sof(H0B)=1-FVAR(1)
 Sof(H00I)=Sof(H00J)=Sof(C014)=Sof(H01L)=Sof(H01M)=FVAR(1)
 Sof(C1)=Sof(H1A)=Sof(H1B)=1-FVAR(2)
 Sof(C016)=Sof(H01Q)=Sof(H01R)=FVAR(2)
 Sof(C2)=Sof(H2A)=Sof(H2B)=Sof(H2C)=1-FVAR(3)
 Sof(C015)=Sof(H01N)=Sof(H01O)=Sof(H01P)=FVAR(3)
5.a Secondary CH2 refined with riding coordinates:
 C00P(H00A,H00B), C00U(H00C,H00D), C00W(H00E,H00F), C00Y(H00G,H00H), C00Z(H00I,
 H00J), C00Z(H00L,H00M), C011(H01D,H01E), C014(H01L,H01M), C016(H01Q,H01R),
 C0(H0A,H0B), C1(H1A,H1B)
5.b Aromatic/amide H refined with riding coordinates:
 C00K(H00K), C00O(H00O), C00Q(H00Q), C00S(H00S), C00T(H00T), C00X(H00X)
5.c Idealised Me refined as rotating group:
 C010(H01A,H01B,H01C), C012(H01F,H01G,H01H), C013(H01I,H01J,H01K), C015(H01N,
 H01O,H01P), C2(H2A,H2B,H2C)
;
_olex2_submission_special_instructions 'No special instructions were received'

loop_
_space_group_symop_operation_xyz
'x, y, z'
'-x+1/2, y+1/2, -z+1/2'
'-x, -y, -z'
'x-1/2, -y-1/2, z-1/2'

loop_
_atom_site_label
_atom_site_type_symbol
_atom_site_fract_x
_atom_site_fract_y
_atom_site_fract_z
_atom_site_U_iso_or_equiv
_atom_site_adp_type
_atom_site_occupancy
_atom_site_site_symmetry_order
_atom_site_calc_flag
_atom_site_refinement_flags_posn
_atom_site_refinement_flags_adp
_atom_site_refinement_flags_occupancy
_atom_site_disorder_assembly
_atom_site_disorder_group
O001 O 0.42205(9) 0.64342(9) 0.85194(9) 0.0269(3) Uani 1 1 d . . . . .
O002 O 0.47838(10) 0.84855(10) 0.85967(9) 0.0301(3) Uani 1 1 d . . . . .
O003 O 0.48764(11) 0.33463(10) 0.68818(10) 0.0355(4) Uani 1 1 d . . . . .
O004 O 0.65123(11) 0.45965(11) 0.51630(10) 0.0405(4) Uani 1 1 d . . . . .
N005 N 0.46469(10) 0.40372(11) 0.87687(10) 0.0210(3) Uani 1 1 d . . . . .
N006 N 0.33422(10) 0.42385(11) 0.75600(10) 0.0220(3) Uani 1 1 d . . . . .
O007 O 0.70356(12) 0.93580(12) 0.74151(12) 0.0506(4) Uani 1 1 d . . . . .
N008 N 0.56646(11) 0.39753(12) 0.59934(11) 0.0264(4) Uani 1 1 d . . . . .
N009 N 0.58747(11) 0.89216(11) 0.79639(11) 0.0291(4) Uani 1 1 d . . . . .
C00A C 0.47114(12) 0.63490(13) 0.80249(12) 0.0213(4) Uani 1 1 d . . . . .
C00B C 0.31300(13) 0.35304(13) 0.81362(12) 0.0222(4) Uani 1 1 d . . . . .
C00C C 0.42577(13) 0.45166(13) 0.79559(12) 0.0212(4) Uani 1 1 d . . . . .
C00D C 0.52526(13) 0.71495(13) 0.77977(12) 0.0223(4) Uani 1 1 d . . . . .
C00E C 0.52381(13) 0.51321(13) 0.70442(12) 0.0216(4) Uani 1 1 d . . . . .
C00F C 0.39619(13) 0.33958(13) 0.88984(12) 0.0221(4) Uani 1 1 d . . . . .
C00G C 0.47599(12) 0.53213(13) 0.76285(12) 0.0212(4) Uani 1 1 d . . . . .
C00H C 0.57749(12) 0.69366(14) 0.72226(12) 0.0226(4) Uani 1 1 d . . . . .
C00I C 0.52630(13) 0.81977(14) 0.81497(13) 0.0243(4) Uani 1 1 d . . . . .
C00J C 0.57498(13) 0.59443(14) 0.68162(12) 0.0226(4) Uani 1 1 d . . . . .
C00K C 0.40188(14) 0.27229(14) 0.96114(13) 0.0263(4) Uani 1 1 d . . . . .
H00K H 0.4594 0.2625 1.0125 0.032 Uiso 1 1 calc R U . . .
C00L C 0.52417(14) 0.40814(14) 0.66521(13) 0.0257(4) Uani 1 1 d . . . . .
C00M C 0.62367(13) 0.57686(14) 0.62087(13) 0.0262(4) Uani 1 1 d . . . . .
C00N C 0.63492(14) 0.77009(14) 0.70254(13) 0.0279(4) Uani 1 1 d . . . . .
C00O C 0.22923(14) 0.30115(14) 0.80572(13) 0.0264(4) Uani 1 1 d . . . . .
H00O H 0.1718 0.3104 0.7541 0.032 Uiso 1 1 calc R U . . .
C00P C 0.56347(13) 0.41326(15) 0.94099(13) 0.0268(4) Uani 1 1 d . . . . .
H00A H 0.5645 0.4155 1.0050 0.032 Uiso 1 1 calc R U . . .
H00B H 0.5910 0.4788 0.9289 0.032 Uiso 1 1 calc R U . . .
C00Q C 0.23434(14) 0.23538(14) 0.87729(14) 0.0294(4) Uani 1 1 d . . . . .
H00Q H 0.1785 0.1991 0.8750 0.035 Uiso 1 1 calc R U . . .
C00R C 0.61639(14) 0.47558(15) 0.57469(13) 0.0290(4) Uani 1 1 d . . . . .
C00S C 0.67628(14) 0.65486(15) 0.60113(14) 0.0316(5) Uani 1 1 d . . . . .
H00S H 0.7080 0.6431 0.5590 0.038 Uiso 1 1 calc R U . . .
C00T C 0.31872(14) 0.22037(15) 0.95289(14) 0.0301(4) Uani 1 1 d . . . . .
H00T H 0.3190 0.1733 0.9999 0.036 Uiso 1 1 calc R U . . .
C00U C 0.55942(14) 0.29642(15) 0.55351(14) 0.0298(4) Uani 1 1 d . . . . .
H00C H 0.5467 0.3080 0.4872 0.036 Uiso 1 1 calc R U . . .
H00D H 0.5043 0.2583 0.5584 0.036 Uiso 1 1 calc R U . . .
C00V C 0.64593(15) 0.87162(15) 0.74717(14) 0.0332(5) Uani 1 1 d . . . . .
C00W C 0.26803(14) 0.46114(15) 0.66630(13) 0.0306(5) Uani 1 1 d . . . . .
H00E H 0.3011 0.5130 0.6417 0.037 Uiso 1 1 calc R U . . .
H00F H 0.2132 0.4958 0.6753 0.037 Uiso 1 1 calc R U . . .
C00X C 0.68244(14) 0.75045(16) 0.64333(14) 0.0330(5) Uani 1 1 d . . . . .
H00X H 0.7202 0.8033 0.6311 0.040 Uiso 1 1 calc R U . . .
C00Y C 0.64783(14) 0.23014(15) 0.59309(14) 0.0306(4) Uani 1 1 d . . . . .
H00G H 0.6586 0.2140 0.6584 0.037 Uiso 1 1 calc R U . . .
H00H H 0.7040 0.2689 0.5913 0.037 Uiso 1 1 calc R U . . .
C00Z C 0.58952(16) 0.99848(15) 0.83211(16) 0.0382(5) Uani 1 1 d . . . . .
H00I H 0.6563 1.0236 0.8569 0.046 Uiso 0.813(10) 1 calc R U P A 1
H00J H 0.5648 0.9980 0.8832 0.046 Uiso 0.813(10) 1 calc R U P A 1
H00L H 0.6365 1.0403 0.8160 0.046 Uiso 0.187(10) 1 calc R U P A 2
H00M H 0.6099 0.9965 0.9002 0.046 Uiso 0.187(10) 1 calc R U P A 2
C010 C 0.23148(16) 0.37542(18) 0.59696(14) 0.0394(5) Uani 1 1 d . . . . .
H01A H 0.1925 0.4048 0.5371 0.059 Uiso 1 1 calc R U . . .
H01B H 0.1926 0.3279 0.6178 0.059 Uiso 1 1 calc R U . . .
H01C H 0.2856 0.3378 0.5909 0.059 Uiso 1 1 calc R U . . .
C011 C 0.63792(16) 0.13021(16) 0.53933(16) 0.0385(5) Uani 1 1 d . . . . .
H01D H 0.6185 0.1465 0.4728 0.046 Uiso 1 1 calc R U . . .
H01E H 0.5868 0.0878 0.5478 0.046 Uiso 1 1 calc R U . . .
C012 C 0.62337(15) 0.32375(18) 0.93088(16) 0.0427(6) Uani 1 1 d . . . . .
H01F H 0.6227 0.3217 0.8676 0.064 Uiso 1 1 calc R U . . .
H01G H 0.5972 0.2590 0.9445 0.064 Uiso 1 1 calc R U . . .
H01H H 0.6892 0.3323 0.9740 0.064 Uiso 1 1 calc R U . . .
C013 C 0.73005(19) 0.06766(17) 0.56934(19) 0.0508(6) Uani 1 1 d . . . . .
H01I H 0.7200 0.0044 0.5324 0.076 Uiso 1 1 calc R U . . .
H01J H 0.7487 0.0495 0.6347 0.076 Uiso 1 1 calc R U . . .
H01K H 0.7807 0.1088 0.5602 0.076 Uiso 1 1 calc R U . . .
C014 C 0.5297(4) 1.0711(2) 0.7570(3) 0.067(2) Uani 0.813(10) 1 d . . P A 1
H01L H 0.5476 1.0629 0.7020 0.080 Uiso 0.813(10) 1 calc R U P A 1
H01M H 0.5437 1.1433 0.7788 0.080 Uiso 0.813(10) 1 calc R U P A 1
C015 C 0.3549(5) 1.1213(5) 0.6635(7) 0.081(2) Uani 0.746(18) 1 d . U P A 1
H01N H 0.3756 1.1292 0.6108 0.122 Uiso 0.746(18) 1 calc R U P A 1
H01O H 0.3573 1.1884 0.6934 0.122 Uiso 0.746(18) 1 calc R U P A 1
H01P H 0.2893 1.0948 0.6420 0.122 Uiso 0.746(18) 1 calc R U P A 1
C016 C 0.4170(4) 1.0498(4) 0.7285(4) 0.0686(18) Uani 0.627(9) 1 d . U P A 1
H01Q H 0.4032 0.9794 0.7020 0.082 Uiso 0.627(9) 1 calc R U P A 1
H01R H 0.4014 1.0507 0.7852 0.082 Uiso 0.627(9) 1 calc R U P A 1
C0 C 0.4780(16) 1.0553(10) 0.7860(14) 0.056(6) Uani 0.187(10) 1 d . . P A 2
H0A H 0.4288 1.0112 0.7963 0.067 Uiso 0.187(10) 1 calc R U P A 2
H0B H 0.4777 1.1239 0.8141 0.067 Uiso 0.187(10) 1 calc R U P A 2
C1 C 0.4604(6) 1.0651(5) 0.6891(6) 0.047(3) Uani 0.373(9) 1 d . U P A 2
H1A H 0.4670 0.9950 0.6665 0.057 Uiso 0.373(9) 1 calc R U P A 2
H1B H 0.5133 1.1070 0.6837 0.057 Uiso 0.373(9) 1 calc R U P A 2
C2 C 0.3731(14) 1.1079(15) 0.6250(19) 0.081(2) Uani 0.254(18) 1 d . U P A 2
H2A H 0.3721 1.0996 0.5619 0.122 Uiso 0.254(18) 1 calc R U P A 2
H2B H 0.3696 1.1815 0.6382 0.122 Uiso 0.254(18) 1 calc R U P A 2
H2C H 0.3184 1.0717 0.6312 0.122 Uiso 0.254(18) 1 calc R U P A 2

loop_
_atom_site_aniso_label
_atom_site_aniso_U_11
_atom_site_aniso_U_22
_atom_site_aniso_U_33
_atom_site_aniso_U_23
_atom_site_aniso_U_13
_atom_site_aniso_U_12
O001 0.0296(7) 0.0270(7) 0.0293(7) -0.0003(5) 0.0168(6) -0.0009(6)
O002 0.0320(8) 0.0248(7) 0.0334(8) -0.0028(6) 0.0115(6) 0.0004(6)
O003 0.0470(9) 0.0252(7) 0.0436(9) -0.0025(6) 0.0278(7) -0.0042(6)
O004 0.0514(10) 0.0446(9) 0.0374(9) 0.0019(7) 0.0300(8) 0.0051(7)
N005 0.0206(8) 0.0223(7) 0.0206(8) 0.0022(6) 0.0083(6) -0.0020(6)
N006 0.0211(8) 0.0213(7) 0.0233(8) 0.0009(6) 0.0077(7) -0.0013(6)
O007 0.0568(11) 0.0424(9) 0.0607(11) -0.0065(8) 0.0311(9) -0.0265(8)
N008 0.0272(9) 0.0273(8) 0.0265(8) -0.0015(7) 0.0120(7) 0.0038(7)
N009 0.0295(9) 0.0216(8) 0.0325(9) 0.0006(7) 0.0066(7) -0.0041(7)
C00A 0.0200(9) 0.0236(9) 0.0187(9) 0.0032(7) 0.0050(7) 0.0016(7)
C00B 0.0249(10) 0.0201(8) 0.0233(9) -0.0012(7) 0.0106(8) -0.0015(7)
C00C 0.0235(9) 0.0197(8) 0.0220(9) -0.0014(7) 0.0102(8) 0.0008(7)
C00D 0.0205(9) 0.0234(9) 0.0215(9) 0.0028(7) 0.0058(8) 0.0002(7)
C00E 0.0205(9) 0.0229(9) 0.0205(9) 0.0027(7) 0.0063(7) 0.0026(7)
C00F 0.0233(9) 0.0208(9) 0.0244(10) -0.0001(7) 0.0112(8) -0.0009(7)
C00G 0.0193(9) 0.0226(9) 0.0215(9) 0.0025(7) 0.0073(8) -0.0014(7)
C00H 0.0185(9) 0.0253(9) 0.0215(9) 0.0047(7) 0.0043(8) 0.0001(7)
C00I 0.0234(10) 0.0235(9) 0.0220(9) 0.0033(7) 0.0034(8) 0.0007(8)
C00J 0.0191(9) 0.0263(9) 0.0220(9) 0.0053(7) 0.0069(8) 0.0019(7)
C00K 0.0279(10) 0.0260(9) 0.0246(10) 0.0024(7) 0.0088(8) -0.0019(8)
C00L 0.0255(10) 0.0259(9) 0.0267(10) 0.0026(8) 0.0108(8) 0.0030(8)
C00M 0.0232(10) 0.0308(10) 0.0262(10) 0.0075(8) 0.0108(8) 0.0049(8)
C00N 0.0250(10) 0.0297(10) 0.0281(10) 0.0057(8) 0.0087(8) -0.0019(8)
C00O 0.0232(10) 0.0263(9) 0.0291(10) -0.0008(8) 0.0088(8) -0.0020(8)
C00P 0.0214(10) 0.0313(10) 0.0251(10) 0.0027(8) 0.0054(8) -0.0042(8)
C00Q 0.0275(10) 0.0280(10) 0.0352(11) -0.0008(8) 0.0143(9) -0.0076(8)
C00R 0.0279(10) 0.0354(11) 0.0262(11) 0.0068(8) 0.0127(9) 0.0079(9)
C00S 0.0283(11) 0.0388(11) 0.0334(11) 0.0106(9) 0.0181(9) 0.0040(9)
C00T 0.0359(11) 0.0262(10) 0.0305(11) 0.0024(8) 0.0149(9) -0.0054(9)
C00U 0.0307(11) 0.0310(10) 0.0274(10) -0.0056(8) 0.0102(9) 0.0029(8)
C00V 0.0336(11) 0.0304(10) 0.0341(12) 0.0037(9) 0.0102(10) -0.0080(9)
C00W 0.0241(10) 0.0350(11) 0.0279(11) 0.0087(8) 0.0037(9) 0.0034(8)
C00X 0.0287(11) 0.0359(11) 0.0385(12) 0.0087(9) 0.0169(9) -0.0035(9)
C00Y 0.0322(11) 0.0300(10) 0.0320(11) 0.0002(8) 0.0143(9) 0.0028(8)
C00Z 0.0440(13) 0.0245(10) 0.0399(13) -0.0065(9) 0.0078(10) -0.0080(9)
C010 0.0383(12) 0.0553(14) 0.0220(11) 0.0012(9) 0.0077(9) -0.0081(11)
C011 0.0426(13) 0.0320(11) 0.0441(13) -0.0049(9) 0.0194(11) 0.0028(10)
C012 0.0260(11) 0.0570(14) 0.0407(13) -0.0006(11) 0.0068(10) 0.0091(10)
C013 0.0586(16) 0.0342(12) 0.0680(18) 0.0048(11) 0.0328(14) 0.0143(11)
C014 0.098(4) 0.0221(15) 0.054(2) -0.0025(14) -0.004(2) 0.0023(18)
C015 0.062(3) 0.059(2) 0.107(5) 0.002(3) 0.012(3) 0.008(2)
C016 0.044(3) 0.078(3) 0.064(3) 0.028(2) -0.005(3) -0.031(2)
C0 0.087(14) 0.025(7) 0.081(13) 0.007(7) 0.060(12) -0.008(7)
C1 0.052(4) 0.021(3) 0.063(5) -0.001(3) 0.014(4) 0.008(3)
C2 0.062(3) 0.059(2) 0.107(5) 0.002(3) 0.012(3) 0.008(2)

loop_
_atom_type_symbol
_atom_type_description
_atom_type_scat_dispersion_real
_atom_type_scat_dispersion_imag
_atom_type_scat_source
C C 0.0033 0.0016 'International Tables Vol C Tables 4.2.6.8 and 6.1.1.4'
H H 0.0000 0.0000 'International Tables Vol C Tables 4.2.6.8 and 6.1.1.4'
N N 0.0061 0.0033 'International Tables Vol C Tables 4.2.6.8 and 6.1.1.4'
O O 0.0106 0.0060 'International Tables Vol C Tables 4.2.6.8 and 6.1.1.4'

loop_
_geom_angle_atom_site_label_1
_geom_angle_atom_site_label_2
_geom_angle_atom_site_label_3
_geom_angle
_geom_angle_site_symmetry_1
_geom_angle_site_symmetry_3
_geom_angle_publ_flag
C00C N005 C00F 108.61(15) . . ?
C00C N005 C00P 126.48(15) . . ?
C00F N005 C00P 124.89(15) . . ?
C00B N006 C00W 126.21(15) . . ?
C00C N006 C00B 108.40(15) . . ?
C00C N006 C00W 125.39(15) . . ?
C00L N008 C00U 118.04(16) . . ?
C00R N008 C00L 124.37(16) . . ?
C00R N008 C00U 117.58(16) . . ?
C00I N009 C00Z 117.85(17) . . ?
C00V N009 C00I 125.09(16) . . ?
C00V N009 C00Z 117.06(17) . . ?
O001 C00A C00D 126.87(16) . . ?
O001 C00A C00G 117.72(15) . . ?
C00D C00A C00G 115.41(15) . . ?
C00F C00B N006 106.66(15) . . ?
C00F C00B C00O 121.43(17) . . ?
C00O C00B N006 131.91(17) . . ?
N005 C00C C00G 123.21(16) . . ?
N006 C00C N005 109.68(15) . . ?
N006 C00C C00G 126.72(16) . . ?
C00A C00D C00I 120.54(16) . . ?
C00H C00D C00A 120.46(16) . . ?
C00H C00D C00I 119.00(16) . . ?
C00G C00E C00J 119.59(16) . . ?
C00G C00E C00L 120.99(16) . . ?
C00J C00E C00L 119.41(16) . . ?
C00B C00F N005 106.63(15) . . ?
C00K C00F N005 130.83(17) . . ?
C00K C00F C00B 122.54(17) . . ?
C00A C00G C00C 112.47(15) . . ?
C00E C00G C00A 123.66(16) . . ?
C00E C00G C00C 123.84(16) . . ?
C00D C00H C00J 121.60(16) . . ?
C00D C00H C00N 121.38(17) . . ?
C00N C00H C00J 117.01(17) . . ?
O002 C00I N009 118.19(16) . . ?
O002 C00I C00D 124.47(17) . . ?
N009 C00I C00D 117.34(17) . . ?
C00E C00J C00H 119.11(16) . . ?
C00M C00J C00E 120.47(17) . . ?
C00M C00J C00H 120.42(16) . . ?
C00F C00K H00K 122.0 . . ?
C00T C00K C00F 115.92(18) . . ?
C00T C00K H00K 122.0 . . ?
O003 C00L N008 120.85(17) . . ?
O003 C00L C00E 121.73(17) . . ?
N008 C00L C00E 117.41(16) . . ?
C00J C00M C00R 120.26(17) . . ?
C00S C00M C00J 120.53(18) . . ?
C00S C00M C00R 119.18(17) . . ?
C00H C00N C00V 119.79(18) . . ?
C00X C00N C00H 121.23(18) . . ?
C00X C00N C00V 118.97(18) . . ?
C00B C00O H00O 121.9 . . ?
C00Q C00O C00B 116.11(18) . . ?
C00Q C00O H00O 121.9 . . ?
N005 C00P H00A 109.4 . . ?
N005 C00P H00B 109.4 . . ?
N005 C00P C012 111.11(16) . . ?
H00A C00P H00B 108.0 . . ?
C012 C00P H00A 109.4 . . ?
C012 C00P H00B 109.4 . . ?
C00O C00Q H00Q 118.9 . . ?
C00O C00Q C00T 122.27(18) . . ?
C00T C00Q H00Q 118.9 . . ?
O004 C00R N008 120.08(18) . . ?
O004 C00R C00M 122.36(18) . . ?
N008 C00R C00M 117.56(16) . . ?
C00M C00S H00S 120.3 . . ?
C00M C00S C00X 119.49(18) . . ?
C00X C00S H00S 120.3 . . ?
C00K C00T C00Q 121.71(18) . . ?
C00K C00T H00T 119.1 . . ?
C00Q C00T H00T 119.1 . . ?
N008 C00U H00C 108.8 . . ?
N008 C00U H00D 108.8 . . ?
N008 C00U C00Y 114.00(16) . . ?
H00C C00U H00D 107.6 . . ?
C00Y C00U H00C 108.8 . . ?
C00Y C00U H00D 108.8 . . ?
O007 C00V N009 121.00(19) . . ?
O007 C00V C00N 122.4(2) . . ?
N009 C00V C00N 116.63(17) . . ?
N006 C00W H00E 109.1 . . ?
N006 C00W H00F 109.1 . . ?
N006 C00W C010 112.59(16) . . ?
H00E C00W H00F 107.8 . . ?
C010 C00W H00E 109.1 . . ?
C010 C00W H00F 109.1 . . ?
C00N C00X C00S 121.22(18) . . ?
C00N C00X H00X 119.4 . . ?
C00S C00X H00X 119.4 . . ?
C00U C00Y H00G 109.4 . . ?
C00U C00Y H00H 109.4 . . ?
C00U C00Y C011 111.20(17) . . ?
H00G C00Y H00H 108.0 . . ?
C011 C00Y H00G 109.4 . . ?
C011 C00Y H00H 109.4 . . ?
N009 C00Z H00I 109.4 . . ?
N009 C00Z H00J 109.4 . . ?
N009 C00Z H00L 109.5 . . ?
N009 C00Z H00M 109.5 . . ?
N009 C00Z C014 111.2(2) . . ?
N009 C00Z C0 110.7(6) . . ?
H00I C00Z H00J 108.0 . . ?
H00L C00Z H00M 108.1 . . ?
C014 C00Z H00I 109.4 . . ?
C014 C00Z H00J 109.4 . . ?
C0 C00Z H00L 109.5 . . ?
C0 C00Z H00M 109.5 . . ?
C00W C010 H01A 109.5 . . ?
C00W C010 H01B 109.5 . . ?
C00W C010 H01C 109.5 . . ?
H01A C010 H01B 109.5 . . ?
H01A C010 H01C 109.5 . . ?
H01B C010 H01C 109.5 . . ?
C00Y C011 H01D 109.1 . . ?
C00Y C011 H01E 109.1 . . ?
C00Y C011 C013 112.71(19) . . ?
H01D C011 H01E 107.8 . . ?
C013 C011 H01D 109.1 . . ?
C013 C011 H01E 109.1 . . ?
C00P C012 H01F 109.5 . . ?
C00P C012 H01G 109.5 . . ?
C00P C012 H01H 109.5 . . ?
H01F C012 H01G 109.5 . . ?
H01F C012 H01H 109.5 . . ?
H01G C012 H01H 109.5 . . ?
C011 C013 H01I 109.5 . . ?
C011 C013 H01J 109.5 . . ?
C011 C013 H01K 109.5 . . ?
H01I C013 H01J 109.5 . . ?
H01I C013 H01K 109.5 . . ?
H01J C013 H01K 109.5 . . ?
C00Z C014 H01L 109.2 . . ?
C00Z C014 H01M 109.2 . . ?
C00Z C014 C016 112.2(4) . . ?
H01L C014 H01M 107.9 . . ?
C016 C014 H01L 109.2 . . ?
C016 C014 H01M 109.2 . . ?
H01N C015 H01O 109.5 . . ?
H01N C015 H01P 109.5 . . ?
H01O C015 H01P 109.5 . . ?
C016 C015 H01N 109.5 . . ?
C016 C015 H01O 109.5 . . ?
C016 C015 H01P 109.5 . . ?
C014 C016 H01Q 108.3 . . ?
C014 C016 H01R 108.3 . . ?
C015 C016 C014 115.8(5) . . ?
C015 C016 H01Q 108.3 . . ?
C015 C016 H01R 108.3 . . ?
H01Q C016 H01R 107.4 . . ?
C00Z C0 H0A 110.8 . . ?
C00Z C0 H0B 110.8 . . ?
H0A C0 H0B 108.9 . . ?
C1 C0 C00Z 104.9(12) . . ?
C1 C0 H0A 110.8 . . ?
C1 C0 H0B 110.8 . . ?
C0 C1 H1A 106.7 . . ?
C0 C1 H1B 106.7 . . ?
C0 C1 C2 122.5(16) . . ?
H1A C1 H1B 106.6 . . ?
C2 C1 H1A 106.7 . . ?
C2 C1 H1B 106.7 . . ?
C1 C2 H2A 109.5 . . ?
C1 C2 H2B 109.5 . . ?
C1 C2 H2C 109.5 . . ?
H2A C2 H2B 109.5 . . ?
H2A C2 H2C 109.5 . . ?
H2B C2 H2C 109.5 . . ?

loop_
_geom_bond_atom_site_label_1
_geom_bond_atom_site_label_2
_geom_bond_distance
_geom_bond_site_symmetry_2
_geom_bond_publ_flag
O001 C00A 1.246(2) . ?
O002 C00I 1.224(2) . ?
O003 C00L 1.214(2) . ?
O004 C00R 1.217(2) . ?
N005 C00C 1.338(2) . ?
N005 C00F 1.391(2) . ?
N005 C00P 1.464(2) . ?
N006 C00B 1.396(2) . ?
N006 C00C 1.337(2) . ?
N006 C00W 1.472(2) . ?
O007 C00V 1.225(2) . ?
N008 C00L 1.392(2) . ?
N008 C00R 1.391(2) . ?
N008 C00U 1.475(2) . ?
N009 C00I 1.412(2) . ?
N009 C00V 1.382(3) . ?
N009 C00Z 1.479(2) . ?
C00A C00D 1.437(2) . ?
C00A C00G 1.478(2) . ?
C00B C00F 1.388(3) . ?
C00B C00O 1.391(3) . ?
C00C C00G 1.479(2) . ?
C00D C00H 1.412(3) . ?
C00D C00I 1.460(2) . ?
C00E C00G 1.367(3) . ?
C00E C00J 1.420(2) . ?
C00E C00L 1.491(3) . ?
C00F C00K 1.387(3) . ?
C00H C00J 1.425(3) . ?
C00H C00N 1.416(3) . ?
C00J C00M 1.405(3) . ?
C00K H00K 0.9500 . ?
C00K C00T 1.382(3) . ?
C00M C00R 1.479(3) . ?
C00M C00S 1.382(3) . ?
C00N C00V 1.467(3) . ?
C00N C00X 1.376(3) . ?
C00O H00O 0.9500 . ?
C00O C00Q 1.380(3) . ?
C00P H00A 0.9900 . ?
C00P H00B 0.9900 . ?
C00P C012 1.509(3) . ?
C00Q H00Q 0.9500 . ?
C00Q C00T 1.397(3) . ?
C00S H00S 0.9500 . ?
C00S C00X 1.387(3) . ?
C00T H00T 0.9500 . ?
C00U H00C 0.9900 . ?
C00U H00D 0.9900 . ?
C00U C00Y 1.512(3) . ?
C00W H00E 0.9900 . ?
C00W H00F 0.9900 . ?
C00W C010 1.505(3) . ?
C00X H00X 0.9500 . ?
C00Y H00G 0.9900 . ?
C00Y H00H 0.9900 . ?
C00Y C011 1.517(3) . ?
C00Z H00I 0.9900 . ?
C00Z H00J 0.9900 . ?
C00Z H00L 0.9900 . ?
C00Z H00M 0.9900 . ?
C00Z C014 1.515(4) . ?
C00Z C0 1.73(2) . ?
C010 H01A 0.9800 . ?
C010 H01B 0.9800 . ?
C010 H01C 0.9800 . ?
C011 H01D 0.9900 . ?
C011 H01E 0.9900 . ?
C011 C013 1.523(3) . ?
C012 H01F 0.9800 . ?
C012 H01G 0.9800 . ?
C012 H01H 0.9800 . ?
C013 H01I 0.9800 . ?
C013 H01J 0.9800 . ?
C013 H01K 0.9800 . ?
C014 H01L 0.9900 . ?
C014 H01M 0.9900 . ?
C014 C016 1.611(8) . ?
C015 H01N 0.9800 . ?
C015 H01O 0.9800 . ?
C015 H01P 0.9800 . ?
C015 C016 1.438(7) . ?
C016 H01Q 0.9900 . ?
C016 H01R 0.9900 . ?
C0 H0A 0.9900 . ?
C0 H0B 0.9900 . ?
C0 C1 1.44(2) . ?
C1 H1A 0.9900 . ?
C1 H1B 0.9900 . ?
C1 C2 1.441(19) . ?
C2 H2A 0.9800 . ?
C2 H2B 0.9800 . ?
C2 H2C 0.9800 . ?

loop_
_geom_torsion_atom_site_label_1
_geom_torsion_atom_site_label_2
_geom_torsion_atom_site_label_3
_geom_torsion_atom_site_label_4
_geom_torsion
_geom_torsion_site_symmetry_1
_geom_torsion_site_symmetry_2
_geom_torsion_site_symmetry_3
_geom_torsion_site_symmetry_4
_geom_torsion_publ_flag
O001 C00A C00D C00H -179.78(17) . . . . ?
O001 C00A C00D C00I -0.4(3) . . . . ?
O001 C00A C00G C00C -4.6(2) . . . . ?
O001 C00A C00G C00E 177.11(17) . . . . ?
N005 C00C C00G C00A -81.4(2) . . . . ?
N005 C00C C00G C00E 96.9(2) . . . . ?
N005 C00F C00K C00T 179.16(18) . . . . ?
N006 C00B C00F N005 0.95(19) . . . . ?
N006 C00B C00F C00K -178.72(16) . . . . ?
N006 C00B C00O C00Q 179.92(18) . . . . ?
N006 C00C C00G C00A 90.7(2) . . . . ?
N006 C00C C00G C00E -91.0(2) . . . . ?
N008 C00U C00Y C011 -176.71(17) . . . . ?
N009 C00Z C014 C016 71.2(5) . . . . ?
N009 C00Z C0 C1 -65.7(10) . . . . ?
C00A C00D C00H C00J 2.9(3) . . . . ?
C00A C00D C00H C00N -176.96(17) . . . . ?
C00A C00D C00I O002 -4.8(3) . . . . ?
C00A C00D C00I N009 174.69(16) . . . . ?
C00B N006 C00C N005 -1.04(19) . . . . ?
C00B N006 C00C C00G -174.00(16) . . . . ?
C00B N006 C00W C010 -61.1(2) . . . . ?
C00B C00F C00K C00T -1.3(3) . . . . ?
C00B C00O C00Q C00T -0.8(3) . . . . ?
C00C N005 C00F C00B -1.60(19) . . . . ?
C00C N005 C00F C00K 178.03(19) . . . . ?
C00C N005 C00P C012 -99.0(2) . . . . ?
C00C N006 C00B C00F 0.02(19) . . . . ?
C00C N006 C00B C00O 179.55(19) . . . . ?
C00C N006 C00W C010 118.1(2) . . . . ?
C00D C00A C00G C00C 174.95(15) . . . . ?
C00D C00A C00G C00E -3.4(3) . . . . ?
C00D C00H C00J C00E -4.2(3) . . . . ?
C00D C00H C00J C00M 176.69(17) . . . . ?
C00D C00H C00N C00V 4.1(3) . . . . ?
C00D C00H C00N C00X -177.16(18) . . . . ?
C00E C00J C00M C00R 4.4(3) . . . . ?
C00E C00J C00M C00S -177.71(17) . . . . ?
C00F N005 C00C N006 1.7(2) . . . . ?
C00F N005 C00C C00G 174.91(16) . . . . ?
C00F N005 C00P C012 78.7(2) . . . . ?
C00F C00B C00O C00Q -0.6(3) . . . . ?
C00F C00K C00T C00Q -0.2(3) . . . . ?
C00G C00A C00D C00H 0.8(2) . . . . ?
C00G C00A C00D C00I -179.88(16) . . . . ?
C00G C00E C00J C00H 1.7(3) . . . . ?
C00G C00E C00J C00M -179.26(17) . . . . ?
C00G C00E C00L O003 -4.9(3) . . . . ?
C00G C00E C00L N008 173.82(17) . . . . ?
C00H C00D C00I O002 174.51(17) . . . . ?
C00H C00D C00I N009 -6.0(2) . . . . ?
C00H C00J C00M C00R -176.49(17) . . . . ?
C00H C00J C00M C00S 1.3(3) . . . . ?
C00H C00N C00V O007 170.85(19) . . . . ?
C00H C00N C00V N009 -9.3(3) . . . . ?
C00H C00N C00X C00S -0.4(3) . . . . ?
C00I N009 C00V O007 -172.98(19) . . . . ?
C00I N009 C00V C00N 7.2(3) . . . . ?
C00I N009 C00Z C014 -100.6(3) . . . . ?
C00I N009 C00Z C0 -60.9(7) . . . . ?
C00I C00D C00H C00J -176.44(16) . . . . ?
C00I C00D C00H C00N 3.7(3) . . . . ?
C00J C00E C00G C00A 2.2(3) . . . . ?
C00J C00E C00G C00C -175.97(16) . . . . ?
C00J C00E C00L O003 174.29(18) . . . . ?
C00J C00E C00L N008 -7.0(3) . . . . ?
C00J C00H C00N C00V -175.81(17) . . . . ?
C00J C00H C00N C00X 3.0(3) . . . . ?
C00J C00M C00R O004 174.18(18) . . . . ?
C00J C00M C00R N008 -5.0(3) . . . . ?
C00J C00M C00S C00X 1.3(3) . . . . ?
C00L N008 C00R O004 179.97(18) . . . . ?
C00L N008 C00R C00M -0.9(3) . . . . ?
C00L N008 C00U C00Y -99.4(2) . . . . ?
C00L C00E C00G C00A -178.66(16) . . . . ?
C00L C00E C00G C00C 3.2(3) . . . . ?
C00L C00E C00J C00H -177.51(16) . . . . ?
C00L C00E C00J C00M 1.6(3) . . . . ?
C00M C00S C00X C00N -1.9(3) . . . . ?
C00N C00H C00J C00E 175.65(16) . . . . ?
C00N C00H C00J C00M -3.4(3) . . . . ?
C00O C00B C00F N005 -178.63(16) . . . . ?
C00O C00B C00F C00K 1.7(3) . . . . ?
C00O C00Q C00T C00K 1.2(3) . . . . ?
C00P N005 C00C N006 179.70(16) . . . . ?
C00P N005 C00C C00G -7.0(3) . . . . ?
C00P N005 C00F C00B -179.68(16) . . . . ?
C00P N005 C00F C00K -0.1(3) . . . . ?
C00R N008 C00L O003 -174.59(18) . . . . ?
C00R N008 C00L C00E 6.7(3) . . . . ?
C00R N008 C00U C00Y 79.6(2) . . . . ?
C00R C00M C00S C00X 179.21(18) . . . . ?
C00S C00M C00R O004 -3.7(3) . . . . ?
C00S C00M C00R N008 177.18(17) . . . . ?
C00U N008 C00L O003 4.4(3) . . . . ?
C00U N008 C00L C00E -174.34(15) . . . . ?
C00U N008 C00R O004 1.0(3) . . . . ?
C00U N008 C00R C00M -179.83(16) . . . . ?
C00U C00Y C011 C013 172.74(19) . . . . ?
C00V N009 C00I O002 179.92(18) . . . . ?
C00V N009 C00I C00D 0.4(3) . . . . ?
C00V N009 C00Z C014 79.4(4) . . . . ?
C00V N009 C00Z C0 119.0(7) . . . . ?
C00V C00N C00X C00S 178.41(19) . . . . ?
C00W N006 C00B C00F 179.33(16) . . . . ?
C00W N006 C00B C00O -1.1(3) . . . . ?
C00W N006 C00C N005 179.64(16) . . . . ?
C00W N006 C00C C00G 6.7(3) . . . . ?
C00X C00N C00V O007 -7.9(3) . . . . ?
C00X C00N C00V N009 171.90(18) . . . . ?
C00Z N009 C00I O002 -0.1(3) . . . . ?
C00Z N009 C00I C00D -179.69(16) . . . . ?
C00Z N009 C00V O007 7.1(3) . . . . ?
C00Z N009 C00V C00N -172.78(17) . . . . ?
C00Z C014 C016 C015 174.7(6) . . . . ?
C00Z C0 C1 C2 179.0(11) . . . . ?
